data_7027567
loop_
_publ_author_name
'Belcher, Warwick J.'
'Brothers, Penelope J.'
'Meredith, Anthony P.'
'Rickard, Clifton E. F.'
'Ware, David C.'

_publ_section_title
;
 Tin complexes of tetramethyltetraazadibenzo[14]annulene: organometallic
 derivatives
;
_journal_issue 16
_journal_name_full 'Journal of the Chemical Society, Dalton Transactions'
_journal_page_first 2833
_journal_paper_doi 10.1039/a904146j
_journal_year 1999
_chemical_formula_moiety 'C23 H18 N4 Sn, 2(C H Cl3), I'
_chemical_formula_sum 'C25 H20 Cl6 I N4 Sn'
_chemical_formula_weight 834.74
_chemical_name_systematic
; 
 (5,14-dihydro-6,8,15,17-tetramethyldibenzo[b,i][1,4,8,11]-
tetraazacyclotetradecinato)methyltin(IV).dichloroform solvate 
;
_space_group_IT_number 62
_symmetry_cell_setting orthorhombic
_symmetry_space_group_name_Hall '-P 2ac 2n'
_symmetry_space_group_name_H-M 'P n m a'
_atom_sites_solution_hydrogens geom
_atom_sites_solution_primary direct
_atom_sites_solution_secondary difmap
_audit_creation_method SHELXL-97
_cell_angle_alpha 90.00
_cell_angle_beta 90.00
_cell_angle_gamma 90.00
_cell_formula_units_Z 4
_cell_length_a 10.4459(3)
_cell_length_b 10.6470(2)
_cell_length_c 28.3609(7)
_cell_measurement_reflns_used 7193
_cell_measurement_temperature 203(2)
_cell_measurement_theta_max 27.0
_cell_measurement_theta_min 1.5
_cell_volume 3154.23(13)
_computing_cell_refinement 'Siemens SMART'
_computing_data_collection 'Siemens SMART (Siemens, 1995)'
_computing_data_reduction 'Siemens SAINT  (Siemens, 1995)'
_computing_molecular_graphics 'Siemens SHELXTL (Siemens, 1994)'
_computing_publication_material SHELXL-97
_computing_structure_refinement 'SHELXL-97 Sheldrick, (1997)'
_computing_structure_solution 'SHELXS Sheldrick, (1990)'
_diffrn_ambient_temperature 203(2)
_diffrn_measured_fraction_theta_full 0.918
_diffrn_measured_fraction_theta_max 0.918
_diffrn_measurement_device_type 'Seimens SMART CCD'
_diffrn_measurement_method 'Area detector \w scans'
_diffrn_radiation_monochromator graphite
_diffrn_radiation_source 'fine-focus sealed tube'
_diffrn_radiation_type MoK\a
_diffrn_radiation_wavelength 0.71073
_diffrn_reflns_av_R_equivalents 0.0272
_diffrn_reflns_av_sigmaI/netI 0.0219
_diffrn_reflns_limit_h_max 13
_diffrn_reflns_limit_h_min -6
_diffrn_reflns_limit_k_max 13
_diffrn_reflns_limit_k_min -12
_diffrn_reflns_limit_l_max 35
_diffrn_reflns_limit_l_min -35
_diffrn_reflns_number 18687
_diffrn_reflns_theta_full 27.46
_diffrn_reflns_theta_max 27.46
_diffrn_reflns_theta_min 1.44
_diffrn_standards_decay_% 0
_exptl_absorpt_coefficient_mu 2.319
_exptl_absorpt_correction_T_max 0.8545
_exptl_absorpt_correction_T_min 0.4573
_exptl_absorpt_correction_type empirical
_exptl_absorpt_process_details 'Blessing, 1995'
_exptl_crystal_colour Yellow
_exptl_crystal_density_diffrn 1.758
_exptl_crystal_density_method 'not measured'
_exptl_crystal_description tablet
_exptl_crystal_F_000 1612
_exptl_crystal_size_max 0.40
_exptl_crystal_size_mid 0.28
_exptl_crystal_size_min 0.07
_refine_diff_density_max 1.184
_refine_diff_density_min -0.692
_refine_diff_density_rms 0.106
_refine_ls_extinction_method none
_refine_ls_goodness_of_fit_ref 1.063
_refine_ls_hydrogen_treatment mixed
_refine_ls_matrix_type full
_refine_ls_number_parameters 180
_refine_ls_number_reflns 3734
_refine_ls_number_restraints 0
_refine_ls_restrained_S_all 1.063
_refine_ls_R_factor_all 0.0427
_refine_ls_R_factor_gt 0.0345
_refine_ls_shift/su_max 0.070
_refine_ls_shift/su_mean 0.002
_refine_ls_structure_factor_coef Fsqd
_refine_ls_weighting_details 'w=1/[\s^2^(Fo^2^)+(0.0374P)^2^+8.7801P] where P=(Fo^2^+2Fc^2^)/3'
_refine_ls_weighting_scheme calc
_refine_ls_wR_factor_gt 0.0871
_refine_ls_wR_factor_ref 0.0919
_reflns_number_gt 3167
_reflns_number_total 3734
_reflns_threshold_expression >2sigma(I)
_cod_data_source_file 904146jsup1.cif
_cod_data_source_block zzcam
_cod_depositor_comments
;
The following automatic conversions were performed:

'_refine_ls_weighting_scheme' value 'calc
w=1/[\s^2^(Fo^2^)+(0.0374P)^2^+8.7801P] where P=(Fo^2^+2Fc^2^)/3' was
changed to 'calc'. New tag '_refine_ls_weighting_details' was
created. The value of the new tag was set to
'w=1/[\s^2^(Fo^2^)+(0.0374P)^2^+8.7801P] where P=(Fo^2^+2Fc^2^)/3'.

Automatic conversion script
Id: cif_fix_values 3143 2015-03-26 13:38:13Z robertas 
;
_cod_database_code 7027567

loop_
_symmetry_equiv_pos_as_xyz
'x, y, z'
'-x+1/2, -y, z+1/2'
'-x, y+1/2, -z'
'x+1/2, -y+1/2, -z+1/2'
'-x, -y, -z'
'x-1/2, y, -z-1/2'
'x, -y-1/2, z'
'-x-1/2, y-1/2, z-1/2'

loop_
_atom_site_label
_atom_site_type_symbol
_atom_site_fract_x
_atom_site_fract_y
_atom_site_fract_z
_atom_site_U_iso_or_equiv
_atom_site_adp_type
_atom_site_occupancy
_atom_site_calc_flag
_atom_site_refinement_flags
Sn Sn 0.23314(3) 0.2500 0.340922(10) 0.02055(10) Uani 1 d S
N1 N 0.1576(3) 0.1258(3) 0.39199(9) 0.0248(6) Uani 1 d .
N2 N 0.1703(3) 0.1256(3) 0.28764(9) 0.0238(6) Uani 1 d .
C1 C 0.0210(4) -0.0444(4) 0.42337(14) 0.0400(9) Uani 1 d .
H1A H 0.0799 -0.1040 0.4375 0.048 Uiso 1 calc R
H1B H -0.0531 -0.0889 0.4113 0.048 Uiso 1 calc R
H1C H -0.0062 0.0158 0.4470 0.048 Uiso 1 calc R
C2 C 0.0869(3) 0.0237(3) 0.38346(12) 0.0266(7) Uani 1 d .
C3 C 0.0638(3) -0.0234(3) 0.33817(12) 0.0276(7) Uani 1 d .
H3 H 0.0184 -0.0996 0.3375 0.033 Uiso 1 calc R
C4 C 0.0970(3) 0.0240(3) 0.29364(12) 0.0252(7) Uani 1 d .
C5 C 0.0400(4) -0.0435(4) 0.25180(13) 0.0354(8) Uani 1 d .
H5A H 0.0160 0.0173 0.2279 0.042 Uiso 1 calc R
H5B H -0.0352 -0.0899 0.2617 0.042 Uiso 1 calc R
H5C H 0.1026 -0.1013 0.2389 0.042 Uiso 1 calc R
C7 C 0.1792(3) 0.1837(3) 0.43680(11) 0.0249(7) Uani 1 d .
C8 C 0.2150(4) 0.1188(4) 0.47769(12) 0.0334(8) Uani 1 d .
H8 H 0.2180 0.0305 0.4777 0.040 Uiso 1 calc R
C9 C 0.2462(4) 0.1857(4) 0.51834(13) 0.0365(8) Uani 1 d .
H9 H 0.2675 0.1421 0.5461 0.044 Uiso 1 calc R
C11 C 0.2030(3) 0.1830(3) 0.24385(11) 0.0242(6) Uani 1 d .
C12 C 0.2472(3) 0.1171(4) 0.20423(12) 0.0313(8) Uani 1 d .
C13 C 0.2876(4) 0.1844(4) 0.16433(12) 0.0354(8) Uani 1 d .
C14 C 0.4359(5) 0.2500 0.3426(2) 0.0402(13) Uani 1 d S
I I -0.23931(3) -0.2500 0.337877(11) 0.03088(11) Uani 1 d S
C15 C 0.5837(5) 0.2500 0.6366(2) 0.0427(13) Uani 1 d S
H15 H 0.4929 0.2500 0.6466 0.051 Uiso 1 calc SR
Cl1 Cl 0.68107(17) 0.2500 0.68767(6) 0.0564(4) Uani 1 d S
Cl2 Cl 0.61190(15) 0.11405(13) 0.60274(6) 0.0717(4) Uani 1 d .
C16 C 0.6463(9) 0.2500 0.4784(3) 0.075(2) Uani 1 d S
H16 H 0.6237 0.2500 0.5123 0.090 Uiso 1 calc SR
Cl3 Cl 0.8155(2) 0.2500 0.47476(8) 0.0712(5) Uani 1 d S
Cl4 Cl 0.58374(16) 0.11426(14) 0.45418(6) 0.0833(5) Uani 1 d .

loop_
_atom_site_aniso_label
_atom_site_aniso_U_11
_atom_site_aniso_U_22
_atom_site_aniso_U_33
_atom_site_aniso_U_23
_atom_site_aniso_U_13
_atom_site_aniso_U_12
Sn 0.02027(16) 0.02184(17) 0.01955(16) 0.000 0.00100(11) 0.000
N1 0.0266(14) 0.0265(14) 0.0212(12) 0.0007(11) 0.0019(10) -0.0010(11)
N2 0.0262(14) 0.0242(13) 0.0209(12) -0.0023(11) -0.0015(10) -0.0012(11)
C1 0.044(2) 0.042(2) 0.0347(19) 0.0069(18) 0.0029(16) -0.0161(18)
C2 0.0239(15) 0.0268(17) 0.0292(16) 0.0044(13) 0.0014(13) 0.0008(13)
C3 0.0268(17) 0.0221(16) 0.0338(18) -0.0007(13) 0.0012(13) -0.0043(13)
C4 0.0240(15) 0.0238(16) 0.0278(16) -0.0058(13) -0.0001(12) 0.0025(13)
C5 0.0365(19) 0.037(2) 0.0325(18) -0.0086(16) -0.0009(15) -0.0076(17)
C7 0.0247(15) 0.0300(17) 0.0200(14) 0.0001(13) 0.0018(12) -0.0007(14)
C8 0.0384(19) 0.0337(19) 0.0280(17) 0.0044(15) 0.0015(15) 0.0007(16)
C9 0.039(2) 0.048(2) 0.0222(16) 0.0047(16) 0.0008(14) 0.0015(17)
C11 0.0229(15) 0.0305(17) 0.0191(14) 0.0005(12) 0.0002(12) 0.0002(13)
C12 0.0292(17) 0.0383(19) 0.0265(16) -0.0044(15) -0.0015(13) 0.0034(15)
C13 0.0324(18) 0.050(2) 0.0234(16) -0.0005(15) 0.0009(13) 0.0036(17)
C14 0.022(2) 0.054(4) 0.045(3) 0.000 0.000(2) 0.000
I 0.02463(17) 0.03117(19) 0.03683(19) 0.000 -0.00423(12) 0.000
C15 0.029(3) 0.042(3) 0.057(4) 0.000 0.010(3) 0.000
Cl1 0.0509(9) 0.0596(10) 0.0586(9) 0.000 0.0050(8) 0.000
Cl2 0.0717(9) 0.0570(8) 0.0866(10) -0.0236(7) -0.0023(7) 0.0068(7)
C16 0.085(6) 0.063(5) 0.077(5) 0.000 -0.015(5) 0.000
Cl3 0.0649(12) 0.0647(11) 0.0839(14) 0.000 -0.0262(11) 0.000
Cl4 0.0918(11) 0.0499(7) 0.1082(12) 0.0181(8) -0.0354(9) -0.0189(7)

loop_
_atom_type_symbol
_atom_type_description
_atom_type_scat_dispersion_real
_atom_type_scat_dispersion_imag
_atom_type_scat_source
C C 0.0033 0.0016 'International Tables Vol C Tables 4.2.6.8 and 6.1.1.4'
H H 0.0000 0.0000 'International Tables Vol C Tables 4.2.6.8 and 6.1.1.4'
N N 0.0061 0.0033 'International Tables Vol C Tables 4.2.6.8 and 6.1.1.4'
Sn Sn -0.6537 1.4246 'International Tables Vol C Tables 4.2.6.8 and 6.1.1.4'
I I -0.4742 1.8119 'International Tables Vol C Tables 4.2.6.8 and 6.1.1.4'
Cl Cl 0.1484 0.1585 'International Tables Vol C Tables 4.2.6.8 and 6.1.1.4'

loop_
_geom_angle_atom_site_label_1
_geom_angle_atom_site_label_2
_geom_angle_atom_site_label_3
_geom_angle
_geom_angle_site_symmetry_1
_geom_angle_site_symmetry_3
N2 Sn N2 77.58(15) . 7_565
N2 Sn N1 139.98(11) . 7_565
N2 Sn N1 88.97(11) 7_565 7_565
N2 Sn N1 88.97(11) . .
N2 Sn N1 139.98(11) 7_565 .
N1 Sn N1 77.43(15) 7_565 .
N2 Sn C14 109.07(14) . .
N2 Sn C14 109.07(14) 7_565 .
N1 Sn C14 110.95(14) 7_565 .
N1 Sn C14 110.95(14) . .
C2 N1 C7 126.8(3) . .
C2 N1 Sn 126.2(2) . .
C7 N1 Sn 106.3(2) . .
C4 N2 C11 126.5(3) . .
C4 N2 Sn 126.5(2) . .
C11 N2 Sn 106.3(2) . .
N1 C2 C3 123.6(3) . .
N1 C2 C1 120.5(3) . .
C3 C2 C1 115.9(3) . .
C2 C3 C4 130.9(3) . .
N2 C4 C3 123.2(3) . .
N2 C4 C5 120.8(3) . .
C3 C4 C5 116.0(3) . .
C8 C7 C7 119.6(2) . 7_565
C8 C7 N1 124.4(3) . .
C7 C7 N1 115.52(17) 7_565 .
C9 C8 C7 119.6(4) . .
C9 C9 C8 120.7(2) 7_565 .
C12 C11 N2 124.2(3) . .
C12 C11 C11 120.0(2) . 7_565
N2 C11 C11 115.35(17) . 7_565
C11 C12 C13 119.3(4) . .
C13 C13 C12 120.7(2) 7_565 .
Cl2 C15 Cl2 110.5(3) 7_565 .
Cl2 C15 Cl1 110.5(2) 7_565 .
Cl2 C15 Cl1 110.5(2) . .
Cl4 C16 Cl4 113.4(5) . 7_565
Cl4 C16 Cl3 110.7(4) . .
Cl4 C16 Cl3 110.7(4) 7_565 .

loop_
_geom_bond_atom_site_label_1
_geom_bond_atom_site_label_2
_geom_bond_distance
_geom_bond_site_symmetry_2
Sn N2 2.114(3) .
Sn N2 2.114(3) 7_565
Sn N1 2.114(3) 7_565
Sn N1 2.114(3) .
Sn C14 2.118(5) .
N1 C2 1.337(4) .
N1 C7 1.430(4) .
N2 C4 1.336(4) .
N2 C11 1.425(4) .
C1 C2 1.511(5) .
C2 C3 1.400(5) .
C3 C4 1.404(5) .
C4 C5 1.510(5) .
C7 C8 1.401(5) .
C7 C7 1.412(7) 7_565
C8 C9 1.394(6) .
C9 C9 1.369(9) 7_565
C11 C12 1.403(5) .
C11 C11 1.428(7) 7_565
C12 C13 1.405(5) .
C13 C13 1.397(9) 7_565
C15 Cl2 1.762(4) 7_565
C15 Cl2 1.762(4) .
C15 Cl1 1.770(7) .
C16 Cl4 1.729(5) .
C16 Cl4 1.729(5) 7_565
C16 Cl3 1.770(10) .
